data_2221763
loop_
_publ_author_name
'Kia, Reza'
'Fun, Hoong-Kun'
'Kargar, Hadi'

_publ_section_title
;
 (<i>E</i>)-<i>N</i>'-(4-Chlorobenzylidene)-<i>p</i>-toluenesulfonohydrazide
 0.15-hydrate
;
_journal_coeditor_code LH2805
_journal_issue 5
_journal_name_full 'Acta Crystallographica Section E'
_journal_page_first o1119
_journal_page_last o1120
_journal_paper_doi 10.1107/S1600536809014512
_journal_volume 65
_journal_year 2009
_chemical_formula_iupac 'C14 H13 Cl N2 O2 S, 0.15H2 O'
_chemical_formula_moiety 'C14 H13 Cl N2 O2 S, 0.15(H2 O)'
_chemical_formula_sum 'C14 H13.3 Cl N2 O2.15 S'
_chemical_formula_weight 311.61
_chemical_name_systematic
;
(<i>E</i>)-<i>N</i>'-(4-Chlorobenzylidene)-<i>p</i>-toluenesulfonohydrazide
0.15-hydrate
;
_space_group_IT_number 2
_symmetry_cell_setting triclinic
_symmetry_space_group_name_Hall '-P 1'
_symmetry_space_group_name_H-M 'P -1'
_atom_sites_solution_hydrogens geom
_atom_sites_solution_primary direct
_atom_sites_solution_secondary difmap
_audit_creation_method SHELXL-97
_cell_angle_alpha 77.5210(10)
_cell_angle_beta 83.4150(10)
_cell_angle_gamma 70.3130(10)
_cell_formula_units_Z 4
_cell_length_a 7.9408(2)
_cell_length_b 11.0592(2)
_cell_length_c 17.7759(4)
_cell_measurement_reflns_used 6610
_cell_measurement_temperature 100
_cell_measurement_theta_max 31.25
_cell_measurement_theta_min 2.45
_cell_volume 1433.60(6)
_computing_cell_refinement 'SAINT (Bruker, 2005)'
_computing_data_collection 'APEX2 (Bruker, 2005)'
_computing_data_reduction 'SAINT (Bruker, 2005)'
_computing_molecular_graphics 'SHELXTL (Sheldrick, 2008)'
_computing_publication_material
;
SHELXTL (Sheldrick, 2008) and PLATON (Spek, 2009)
;
_computing_structure_refinement 'SHELXTL (Sheldrick, 2008)'
_computing_structure_solution 'SHELXTL (Sheldrick, 2008)'
_diffrn_ambient_temperature 100
_diffrn_measured_fraction_theta_full 0.990
_diffrn_measured_fraction_theta_max 0.990
_diffrn_measurement_device_type
;
Bruker SMART APEXII CCD area-detector
;
_diffrn_measurement_method '\f and \w'
_diffrn_radiation_monochromator graphite
_diffrn_radiation_source 'fine-focus sealed tube'
_diffrn_radiation_type MoK\a
_diffrn_radiation_wavelength 0.71073
_diffrn_reflns_av_R_equivalents 0.0367
_diffrn_reflns_av_sigmaI/netI 0.0514
_diffrn_reflns_limit_h_max 11
_diffrn_reflns_limit_h_min -11
_diffrn_reflns_limit_k_max 15
_diffrn_reflns_limit_k_min -15
_diffrn_reflns_limit_l_max 24
_diffrn_reflns_limit_l_min -25
_diffrn_reflns_number 24411
_diffrn_reflns_theta_full 30.04
_diffrn_reflns_theta_max 30.04
_diffrn_reflns_theta_min 1.99
_diffrn_standards_number 0
_exptl_absorpt_coefficient_mu 0.415
_exptl_absorpt_correction_T_max 0.9799
_exptl_absorpt_correction_T_min 0.7953
_exptl_absorpt_correction_type multi-scan
_exptl_absorpt_process_details '(<i>SADABS</i>; Bruker, 2005)'
_exptl_crystal_colour colourless
_exptl_crystal_density_diffrn 1.444
_exptl_crystal_density_method 'not measured'
_exptl_crystal_description needle
_exptl_crystal_F_000 646
_exptl_crystal_size_max 0.58
_exptl_crystal_size_mid 0.13
_exptl_crystal_size_min 0.05
_refine_diff_density_max 0.499
_refine_diff_density_min -0.504
_refine_ls_extinction_method none
_refine_ls_goodness_of_fit_ref 1.038
_refine_ls_hydrogen_treatment constr
_refine_ls_matrix_type full
_refine_ls_number_parameters 375
_refine_ls_number_reflns 8309
_refine_ls_number_restraints 0
_refine_ls_restrained_S_all 1.038
_refine_ls_R_factor_all 0.0781
_refine_ls_R_factor_gt 0.0525
_refine_ls_shift/su_max_lt 0.001
_refine_ls_shift/su_mean 0.000
_refine_ls_structure_factor_coef Fsqd
_refine_ls_weighting_details 'calc w=1/[\s^2^(Fo^2^)+(0.0215P)^2^+1.6504P] where P=(Fo^2^+2Fc^2^)/3'
_refine_ls_weighting_scheme calc
_refine_ls_wR_factor_gt 0.0953
_refine_ls_wR_factor_ref 0.1040
_reflns_number_gt 6194
_reflns_number_total 8309
_reflns_threshold_expression I>2\(I)
_cod_data_source_file lh2805.cif
_cod_data_source_block I
_cod_original_cell_volume 1433.60(5)
_cod_original_formula_sum 'C14 H13.30 Cl N2 O2.15 S'
_cod_database_code 2221763
_cod_database_fobs_code 2221763

loop_
_symmetry_equiv_pos_as_xyz
'x, y, z'
'-x, -y, -z'

loop_
_atom_site_type_symbol
_atom_site_label
_atom_site_fract_x
_atom_site_fract_y
_atom_site_fract_z
_atom_site_U_iso_or_equiv
_atom_site_adp_type
_atom_site_calc_flag
_atom_site_refinement_flags
_atom_site_occupancy
_atom_site_disorder_assembly
_atom_site_disorder_group
Cl Cl1A -0.03125(9) -0.28061(6) 0.03561(3) 0.03328(14) Uani d . 1 . .
S S1A -0.04954(7) 0.36566(5) 0.28980(3) 0.01910(11) Uani d . 1 . .
O O1A -0.0364(2) 0.40061(15) 0.36136(8) 0.0239(3) Uani d . 1 . .
O O2A -0.20040(19) 0.43517(14) 0.24334(9) 0.0231(3) Uani d . 1 . .
N N1A -0.0551(2) 0.15287(17) 0.25433(10) 0.0217(4) Uani d . 1 . .
N N2A -0.0455(2) 0.21180(17) 0.31520(10) 0.0224(4) Uani d . 1 . .
H H2NA 0.0244 0.1702 0.3488 0.027 Uiso d R 1 . .
C C1A 0.0749(3) -0.1822(2) 0.22419(13) 0.0247(5) Uani d . 1 . .
H H1AA 0.1341 -0.2250 0.2708 0.030 Uiso calc R 1 . .
C C2A 0.0692(3) -0.2551(2) 0.17103(13) 0.0269(5) Uani d . 1 . .
H H2AA 0.1251 -0.3473 0.1805 0.032 Uiso calc R 1 . .
C C3A -0.0191(3) -0.1918(2) 0.10381(12) 0.0232(4) Uani d . 1 . .
C C4A -0.1012(3) -0.0572(2) 0.08878(12) 0.0245(5) Uani d . 1 . .
H H4AA -0.1620 -0.0151 0.0424 0.029 Uiso calc R 1 . .
C C5A -0.0933(3) 0.0146(2) 0.14200(12) 0.0245(5) Uani d . 1 . .
H H5AA -0.1485 0.1069 0.1320 0.029 Uiso calc R 1 . .
C C6A -0.0049(3) -0.0468(2) 0.21049(12) 0.0199(4) Uani d . 1 . .
C C7A 0.0052(3) 0.0281(2) 0.26765(12) 0.0212(4) Uani d . 1 . .
H H7AA 0.0577 -0.0171 0.3155 0.025 Uiso calc R 1 . .
C C8A 0.1444(3) 0.36812(19) 0.23169(11) 0.0176(4) Uani d . 1 . .
C C9A 0.3007(3) 0.3508(2) 0.26715(12) 0.0202(4) Uani d . 1 . .
H H9AA 0.3035 0.3344 0.3218 0.024 Uiso calc R 1 . .
C C10A 0.4523(3) 0.3578(2) 0.22155(12) 0.0213(4) Uani d . 1 . .
H H10A 0.5591 0.3461 0.2455 0.026 Uiso calc R 1 . .
C C11A 0.4509(3) 0.38171(19) 0.14111(12) 0.0198(4) Uani d . 1 . .
C C12A 0.2935(3) 0.3947(2) 0.10728(12) 0.0215(4) Uani d . 1 . .
H H12A 0.2913 0.4081 0.0527 0.026 Uiso calc R 1 . .
C C13A 0.1408(3) 0.3885(2) 0.15204(12) 0.0202(4) Uani d . 1 . .
H H13A 0.0345 0.3981 0.1284 0.024 Uiso calc R 1 . .
C C14A 0.6143(3) 0.3962(2) 0.09342(12) 0.0252(5) Uani d . 1 . .
H H14A 0.7218 0.3418 0.1214 0.038 Uiso calc R 1 . .
H H14B 0.6095 0.4880 0.0834 0.038 Uiso calc R 1 . .
H H14C 0.6182 0.3683 0.0444 0.038 Uiso calc R 1 . .
Cl Cl1B 0.4426(5) 0.7959(3) 0.04028(16) 0.0210(7) Uani d P 0.605(10) A 1
S S1B 0.7628(6) 0.8594(5) 0.5026(3) 0.0168(5) Uani d P 0.605(10) A 1
O O1B 0.7828(5) 0.9112(4) 0.5594(2) 0.0267(11) Uiso d P 0.605(10) A 1
O O2B 0.6477(4) 0.7813(4) 0.52604(16) 0.0226(8) Uiso d P 0.605(10) A 1
N N1B 0.6638(5) 0.9182(4) 0.36594(18) 0.0165(8) Uiso d P 0.605(10) A 1
N N2B 0.6954(5) 0.9726(3) 0.42438(17) 0.0156(8) Uiso d P 0.605(10) A 1
H H1 0.6290 1.0339 0.4335 0.019 Uiso d PR 0.605(10) A 1
C C1B 0.6088(7) 0.8115(5) 0.2437(3) 0.0207(13) Uiso d P 0.605(10) A 1
H H1BA 0.6781 0.7524 0.2847 0.025 Uiso calc PR 0.605(10) A 1
C C2B 0.5833(9) 0.7648(7) 0.1792(4) 0.0226(17) Uiso d P 0.605(10) A 1
H H2BA 0.6357 0.6752 0.1757 0.027 Uiso calc PR 0.605(10) A 1
C C3B 0.4768(13) 0.8562(9) 0.1195(5) 0.023(3) Uiso d P 0.605(10) A 1
C C4B 0.3999(8) 0.9877(6) 0.1263(3) 0.0179(15) Uiso d P 0.605(10) A 1
H H4BA 0.3282 1.0489 0.0868 0.021 Uiso calc PR 0.605(10) A 1
C C5B 0.4286(10) 1.0275(7) 0.1902(4) 0.0168(17) Uiso d P 0.605(10) A 1
H H5BA 0.3736 1.1166 0.1943 0.020 Uiso calc PR 0.605(10) A 1
C C6B 0.5323(8) 0.9447(6) 0.2476(3) 0.0161(14) Uiso d P 0.605(10) A 1
C C7B 0.5643(7) 0.9940(5) 0.3126(3) 0.0171(12) Uiso d P 0.605(10) A 1
H H7BA 0.5099 1.0840 0.3150 0.021 Uiso calc PR 0.605(10) A 1
C C8B 0.9725(11) 0.7669(7) 0.4691(4) 0.018(2) Uiso d P 0.605(10) A 1
C C9B 1.1215(10) 0.8081(8) 0.4638(4) 0.024(2) Uiso d P 0.605(10) A 1
H H9BA 1.1045 0.8926 0.4737 0.029 Uiso calc PR 0.605(10) A 1
C C10B 1.2837(10) 0.7368(8) 0.4460(4) 0.0206(19) Uiso d P 0.605(10) A 1
H H10B 1.3840 0.7627 0.4508 0.025 Uiso calc PR 0.605(10) A 1
C C11B 1.3073(8) 0.6155(6) 0.4185(3) 0.0176(14) Uiso d P 0.605(10) A 1
C C12B 1.1562(8) 0.5784(5) 0.4180(3) 0.0178(13) Uiso d P 0.605(10) A 1
H H12B 1.1679 0.5008 0.4002 0.021 Uiso calc PR 0.605(10) A 1
C C13B 0.9882(8) 0.6530(5) 0.4434(3) 0.0171(13) Uiso d P 0.605(10) A 1
H H13B 0.8862 0.6267 0.4431 0.021 Uiso calc PR 0.605(10) A 1
C C14B 1.4892(8) 0.5349(6) 0.3909(3) 0.0273(14) Uiso d P 0.605(10) A 1
H H14D 1.4993 0.4421 0.4037 0.041 Uiso calc PR 0.605(10) A 1
H H14E 1.5824 0.5492 0.4162 0.041 Uiso calc PR 0.605(10) A 1
H H14F 1.5039 0.5613 0.3349 0.041 Uiso calc PR 0.605(10) A 1
Cl Cl1C 0.4463(11) 0.7958(8) 0.0393(4) 0.051(2) Uani d P 0.395(10) A 2
S S1C 0.7706(11) 0.8308(8) 0.5037(5) 0.0256(13) Uani d P 0.395(10) A 2
O O1C 0.7853(7) 0.9379(6) 0.5554(3) 0.0141(12) Uiso d P 0.395(10) A 2
O O2C 0.6787(7) 0.7358(7) 0.5268(3) 0.0280(13) Uiso d P 0.395(10) A 2
N N1C 0.6343(8) 0.8860(7) 0.3737(3) 0.0255(14) Uiso d P 0.395(10) A 2
N N2C 0.6538(9) 0.9402(7) 0.4344(3) 0.0313(15) Uiso d P 0.395(10) A 2
H H2 0.6285 1.0343 0.4335 0.038 Uiso d PR 0.395(10) A 2
C C1C 0.5969(12) 0.7927(8) 0.2403(5) 0.022(2) Uiso d P 0.395(10) A 2
H H1CA 0.6645 0.7295 0.2803 0.027 Uiso calc PR 0.395(10) A 2
C C2C 0.5644(14) 0.7541(11) 0.1793(6) 0.025(3) Uiso d P 0.395(10) A 2
H H2CA 0.6037 0.6637 0.1770 0.030 Uiso calc PR 0.395(10) A 2
C C3C 0.4761(19) 0.8428(13) 0.1213(8) 0.019(4) Uiso d P 0.395(10) A 2
C C4C 0.4100(13) 0.9730(9) 0.1186(5) 0.020(3) Uiso d P 0.395(10) A 2
H H4CA 0.3468 1.0308 0.0757 0.024 Uiso calc PR 0.395(10) A 2
C C5C 0.4388(17) 1.0197(13) 0.1822(7) 0.028(4) Uiso d P 0.395(10) A 2
H H5CA 0.3978 1.1105 0.1833 0.033 Uiso calc PR 0.395(10) A 2
C C6C 0.5347(13) 0.9227(9) 0.2467(5) 0.021(2) Uiso d P 0.395(10) A 2
C C7C 0.5617(12) 0.9691(9) 0.3144(5) 0.025(2) Uiso d P 0.395(10) A 2
H H7CA 0.5256 1.0602 0.3143 0.030 Uiso calc PR 0.395(10) A 2
C C8C 0.9811(16) 0.7516(11) 0.4672(7) 0.017(3) Uiso d P 0.395(10) A 2
C C9C 1.1153(13) 0.8047(10) 0.4739(6) 0.013(2) Uiso d P 0.395(10) A 2
H H9CA 1.0968 0.8759 0.4992 0.016 Uiso calc PR 0.395(10) A 2
C C10C 1.2924(17) 0.7361(12) 0.4364(6) 0.023(3) Uiso d P 0.395(10) A 2
H H10C 1.3829 0.7765 0.4288 0.028 Uiso calc PR 0.395(10) A 2
C C11C 1.3283(12) 0.6282(9) 0.4145(5) 0.021(2) Uiso d P 0.395(10) A 2
C C12C 1.1917(13) 0.5762(10) 0.4146(5) 0.030(3) Uiso d P 0.395(10) A 2
H H12C 1.2186 0.4964 0.3968 0.036 Uiso calc PR 0.395(10) A 2
C C13C 1.0183(13) 0.6363(9) 0.4394(5) 0.024(2) Uiso d P 0.395(10) A 2
H H13C 0.9264 0.6000 0.4376 0.029 Uiso calc PR 0.395(10) A 2
C C14C 1.5123(12) 0.5534(9) 0.3901(5) 0.032(2) Uiso d P 0.395(10) A 2
H H14G 1.5942 0.6014 0.3931 0.047 Uiso calc PR 0.395(10) A 2
H H14H 1.5133 0.5418 0.3369 0.047 Uiso calc PR 0.395(10) A 2
H H14I 1.5509 0.4675 0.4242 0.047 Uiso calc PR 0.395(10) A 2
O O1W 0.6383(7) 0.1913(5) 0.3920(3) 0.0265(11) Uani d P 0.30 . .
H H1W1 0.5425 0.2376 0.4121 0.040 Uiso d PR 0.30 . .
H H2W1 0.6993 0.2411 0.3717 0.040 Uiso d PR 0.30 . .

loop_
_atom_site_aniso_label
_atom_site_aniso_U_11
_atom_site_aniso_U_22
_atom_site_aniso_U_33
_atom_site_aniso_U_12
_atom_site_aniso_U_13
_atom_site_aniso_U_23
Cl1A 0.0387(3) 0.0291(3) 0.0325(3) -0.0048(3) -0.0059(3) -0.0144(2)
S1A 0.0180(2) 0.0190(2) 0.0211(2) -0.0045(2) -0.00232(19) -0.00677(19)
O1A 0.0240(8) 0.0278(8) 0.0226(7) -0.0083(7) -0.0004(6) -0.0112(6)
O2A 0.0178(7) 0.0228(8) 0.0283(8) -0.0039(6) -0.0045(6) -0.0060(6)
N1A 0.0239(9) 0.0222(9) 0.0209(8) -0.0090(8) -0.0017(7) -0.0054(7)
N2A 0.0275(10) 0.0220(9) 0.0185(8) -0.0080(8) -0.0054(7) -0.0033(7)
C1A 0.0266(11) 0.0213(11) 0.0246(11) -0.0063(9) -0.0071(9) 0.0000(8)
C2A 0.0308(12) 0.0166(10) 0.0314(12) -0.0035(9) -0.0071(10) -0.0042(9)
C3A 0.0233(11) 0.0229(11) 0.0252(10) -0.0071(9) -0.0007(9) -0.0089(9)
C4A 0.0243(11) 0.0229(11) 0.0231(10) -0.0030(9) -0.0062(9) -0.0025(8)
C5A 0.0254(11) 0.0177(10) 0.0273(11) -0.0024(9) -0.0058(9) -0.0029(8)
C6A 0.0204(10) 0.0199(10) 0.0203(10) -0.0088(8) 0.0005(8) -0.0030(8)
C7A 0.0208(10) 0.0223(10) 0.0210(10) -0.0079(9) -0.0038(8) -0.0022(8)
C8A 0.0168(9) 0.0132(9) 0.0219(9) -0.0026(8) -0.0018(8) -0.0050(7)
C9A 0.0213(10) 0.0211(10) 0.0189(9) -0.0055(8) -0.0040(8) -0.0055(8)
C10A 0.0184(10) 0.0235(10) 0.0235(10) -0.0061(9) -0.0056(8) -0.0060(8)
C11A 0.0198(10) 0.0152(9) 0.0240(10) -0.0039(8) -0.0017(8) -0.0054(8)
C12A 0.0222(11) 0.0212(10) 0.0190(10) -0.0036(9) -0.0040(8) -0.0036(8)
C13A 0.0187(10) 0.0191(10) 0.0221(10) -0.0029(8) -0.0062(8) -0.0050(8)
C14A 0.0231(11) 0.0280(11) 0.0248(11) -0.0087(9) -0.0004(9) -0.0052(9)
Cl1B 0.0247(16) 0.0205(15) 0.0174(12) -0.0042(13) -0.0037(11) -0.0063(10)
S1B 0.0124(7) 0.0205(16) 0.0172(6) -0.0047(9) -0.0004(5) -0.0040(9)
Cl1C 0.049(4) 0.046(4) 0.057(4) -0.006(3) -0.019(3) -0.013(3)
S1C 0.0256(14) 0.027(3) 0.0219(12) -0.0022(17) -0.0113(9) -0.0058(18)
O1W 0.024(3) 0.031(3) 0.027(3) -0.011(2) 0.001(2) -0.009(2)

loop_
_atom_type_symbol
_atom_type_description
_atom_type_scat_dispersion_real
_atom_type_scat_dispersion_imag
_atom_type_scat_source
C C 0.0033 0.0016 'International Tables Vol C Tables 4.2.6.8 and 6.1.1.4'
H H 0.0000 0.0000 'International Tables Vol C Tables 4.2.6.8 and 6.1.1.4'
N N 0.0061 0.0033 'International Tables Vol C Tables 4.2.6.8 and 6.1.1.4'
O O 0.0106 0.0060 'International Tables Vol C Tables 4.2.6.8 and 6.1.1.4'
S S 0.1246 0.1234 'International Tables Vol C Tables 4.2.6.8 and 6.1.1.4'
Cl Cl 0.1484 0.1585 'International Tables Vol C Tables 4.2.6.8 and 6.1.1.4'

loop_
_geom_angle_atom_site_label_1
_geom_angle_atom_site_label_2
_geom_angle_atom_site_label_3
_geom_angle_site_symmetry_1
_geom_angle_site_symmetry_3
_geom_angle
_geom_angle_publ_flag
O2A S1A O1A . . 120.90(9) ?
O2A S1A N2A . . 107.50(9) ?
O1A S1A N2A . . 103.58(9) ?
O2A S1A C8A . . 107.70(9) ?
O1A S1A C8A . . 108.72(9) ?
N2A S1A C8A . . 107.78(9) ?
C7A N1A N2A . . 115.35(17) ?
N1A N2A S1A . . 115.08(13) ?
N1A N2A H2NA . . 118.9 ?
S1A N2A H2NA . . 112.4 ?
C2A C1A C6A . . 121.1(2) ?
C2A C1A H1AA . . 119.5 ?
C6A C1A H1AA . . 119.5 ?
C1A C2A C3A . . 118.9(2) ?
C1A C2A H2AA . . 120.6 ?
C3A C2A H2AA . . 120.6 ?
C2A C3A C4A . . 121.4(2) ?
C2A C3A Cl1A . . 120.30(17) ?
C4A C3A Cl1A . . 118.27(16) ?
C5A C4A C3A . . 119.1(2) ?
C5A C4A H4AA . . 120.4 ?
C3A C4A H4AA . . 120.4 ?
C4A C5A C6A . . 120.7(2) ?
C4A C5A H5AA . . 119.7 ?
C6A C5A H5AA . . 119.7 ?
C1A C6A C5A . . 118.80(19) ?
C1A C6A C7A . . 119.75(18) ?
C5A C6A C7A . . 121.45(19) ?
N1A C7A C6A . . 121.20(19) ?
N1A C7A H7AA . . 119.4 ?
C6A C7A H7AA . . 119.4 ?
C13A C8A C9A . . 120.8(2) ?
C13A C8A S1A . . 120.46(16) ?
C9A C8A S1A . . 118.74(15) ?
C10A C9A C8A . . 119.04(18) ?
C10A C9A H9AA . . 120.5 ?
C8A C9A H9AA . . 120.5 ?
C9A C10A C11A . . 121.31(19) ?
C9A C10A H10A . . 119.3 ?
C11A C10A H10A . . 119.3 ?
C10A C11A C12A . . 118.3(2) ?
C10A C11A C14A . . 119.89(19) ?
C12A C11A C14A . . 121.82(19) ?
C13A C12A C11A . . 121.07(19) ?
C13A C12A H12A . . 119.5 ?
C11A C12A H12A . . 119.5 ?
C12A C13A C8A . . 119.46(19) ?
C12A C13A H13A . . 120.3 ?
C8A C13A H13A . . 120.3 ?
C11A C14A H14A . . 109.5 ?
C11A C14A H14B . . 109.5 ?
H14A C14A H14B . . 109.5 ?
C11A C14A H14C . . 109.5 ?
H14A C14A H14C . . 109.5 ?
H14B C14A H14C . . 109.5 ?
O1B S1B O2B . . 111.1(4) ?
O1B S1B N2B . . 111.4(4) ?
O2B S1B N2B . . 112.5(4) ?
O1B S1B C8B . . 109.7(4) ?
O2B S1B C8B . . 111.0(4) ?
N2B S1B C8B . . 100.7(4) ?
C7B N1B N2B . . 117.9(4) ?
N1B N2B S1B . . 111.1(3) ?
N1B N2B H1 . . 119.5 ?
S1B N2B H1 . . 112.7 ?
N1B N2B H2 . . 119.5 ?
S1B N2B H2 . . 112.7 ?
H1 N2B H2 . . 0.0 ?
C6B C1B C2B . . 120.3(5) ?
C6B C1B H1BA . . 119.8 ?
C2B C1B H1BA . . 119.8 ?
C1B C2B C3B . . 118.1(6) ?
C1B C2B H2BA . . 121.0 ?
C3B C2B H2BA . . 121.0 ?
C4B C3B C2B . . 119.8(7) ?
C4B C3B Cl1B . . 122.7(7) ?
C2B C3B Cl1B . . 117.5(6) ?
C5B C4B C3B . . 119.8(6) ?
C5B C4B H4BA . . 120.1 ?
C3B C4B H4BA . . 120.1 ?
C6B C5B C4B . . 122.6(6) ?
C6B C5B H5BA . . 118.7 ?
C4B C5B H5BA . . 118.7 ?
C5B C6B C1B . . 119.4(5) ?
C5B C6B C7B . . 120.1(5) ?
C1B C6B C7B . . 120.5(5) ?
N1B C7B C6B . . 120.8(5) ?
N1B C7B H7BA . . 119.6 ?
C6B C7B H7BA . . 119.6 ?
C9B C8B C13B . . 119.3(7) ?
C9B C8B S1B . . 121.4(6) ?
C13B C8B S1B . . 119.1(6) ?
C10B C9B C8B . . 123.5(8) ?
C10B C9B H9BA . . 118.2 ?
C8B C9B H9BA . . 118.2 ?
C9B C10B C11B . . 118.5(7) ?
C9B C10B H10B . . 120.8 ?
C11B C10B H10B . . 120.8 ?
C12B C11B C10B . . 117.9(5) ?
C12B C11B C14B . . 121.3(5) ?
C10B C11B C14B . . 120.9(5) ?
C11B C12B C13B . . 121.2(5) ?
C11B C12B H12B . . 119.4 ?
C13B C12B H12B . . 119.4 ?
C8B C13B C12B . . 118.9(5) ?
C8B C13B H13B . . 120.5 ?
C12B C13B H13B . . 120.5 ?
O2C S1C N2C . . 105.3(6) ?
O2C S1C O1C . . 127.0(6) ?
N2C S1C O1C . . 96.6(5) ?
O2C S1C C8C . . 107.3(6) ?
N2C S1C C8C . . 109.7(6) ?
O1C S1C C8C . . 109.6(6) ?
C7C N1C N2C . . 115.1(6) ?
N1C N2C S1C . . 112.8(5) ?
N1C N2C H1 . . 125.9 ?
S1C N2C H1 . . 119.7 ?
N1C N2C H2 . . 125.9 ?
S1C N2C H2 . . 119.8 ?
H1 N2C H2 . . 0.2 ?
C2C C1C C6C . . 121.4(9) ?
C2C C1C H1CA . . 119.3 ?
C6C C1C H1CA . . 119.3 ?
C1C C2C C3C . . 119.7(11) ?
C1C C2C H2CA . . 120.2 ?
C3C C2C H2CA . . 120.2 ?
C2C C3C C4C . . 125.8(12) ?
C2C C3C Cl1C . . 120.3(10) ?
C4C C3C Cl1C . . 113.9(10) ?
C3C C4C C5C . . 117.1(10) ?
C3C C4C H4CA . . 121.5 ?
C5C C4C H4CA . . 121.5 ?
C4C C5C C6C . . 117.7(10) ?
C4C C5C H5CA . . 121.2 ?
C6C C5C H5CA . . 121.2 ?
C1C C6C C7C . . 123.2(8) ?
C1C C6C C5C . . 118.3(8) ?
C7C C6C C5C . . 118.5(8) ?
N1C C7C C6C . . 119.8(8) ?
N1C C7C H7CA . . 120.1 ?
C6C C7C H7CA . . 120.1 ?
C13C C8C C9C . . 122.2(10) ?
C13C C8C S1C . . 122.1(9) ?
C9C C8C S1C . . 115.5(8) ?
C8C C9C C10C . . 112.5(10) ?
C8C C9C H9CA . . 123.7 ?
C10C C9C H9CA . . 123.7 ?
C11C C10C C9C . . 124.3(11) ?
C11C C10C H10C . . 117.8 ?
C9C C10C H10C . . 117.8 ?
C10C C11C C12C . . 119.1(10) ?
C10C C11C C14C . . 122.4(9) ?
C12C C11C C14C . . 118.5(8) ?
C13C C12C C11C . . 122.4(9) ?
C13C C12C H12C . . 118.8 ?
C11C C12C H12C . . 118.8 ?
C12C C13C C8C . . 118.4(9) ?
C12C C13C H13C . . 120.8 ?
C8C C13C H13C . . 120.8 ?
C11C C14C H14G . . 109.5 ?
C11C C14C H14H . . 109.5 ?
H14G C14C H14H . . 109.5 ?
C11C C14C H14I . . 109.5 ?
H14G C14C H14I . . 109.5 ?
H14H C14C H14I . . 109.5 ?
H1W1 O1W H2W1 . . 107.7 ?

loop_
_geom_bond_atom_site_label_1
_geom_bond_atom_site_label_2
_geom_bond_site_symmetry_2
_geom_bond_distance
_geom_bond_publ_flag
Cl1A C3A . 1.746(2) ?
S1A O2A . 1.4284(15) ?
S1A O1A . 1.4314(14) ?
S1A N2A . 1.6538(18) ?
S1A C8A . 1.758(2) ?
N1A C7A . 1.277(3) ?
N1A N2A . 1.399(2) ?
N2A H2NA . 0.8135 ?
C1A C2A . 1.382(3) ?
C1A C6A . 1.393(3) ?
C1A H1AA . 0.9500 ?
C2A C3A . 1.382(3) ?
C2A H2AA . 0.9500 ?
C3A C4A . 1.387(3) ?
C4A C5A . 1.379(3) ?
C4A H4AA . 0.9500 ?
C5A C6A . 1.398(3) ?
C5A H5AA . 0.9500 ?
C6A C7A . 1.467(3) ?
C7A H7AA . 0.9500 ?
C8A C13A . 1.387(3) ?
C8A C9A . 1.394(3) ?
C9A C10A . 1.387(3) ?
C9A H9AA . 0.9500 ?
C10A C11A . 1.397(3) ?
C10A H10A . 0.9500 ?
C11A C12A . 1.400(3) ?
C11A C14A . 1.502(3) ?
C12A C13A . 1.385(3) ?
C12A H12A . 0.9500 ?
C13A H13A . 0.9500 ?
C14A H14A . 0.9800 ?
C14A H14B . 0.9800 ?
C14A H14C . 0.9800 ?
Cl1B C3B . 1.765(10) ?
S1B O1B . 1.312(7) ?
S1B O2B . 1.430(5) ?
S1B N2B . 1.660(6) ?
S1B C8B . 1.750(9) ?
N1B C7B . 1.268(6) ?
N1B N2B . 1.391(4) ?
N2B H1 . 0.7419 ?
N2B H2 . 0.7467 ?
C1B C6B . 1.406(7) ?
C1B C2B . 1.416(8) ?
C1B H1BA . 0.9500 ?
C2B C3B . 1.424(11) ?
C2B H2BA . 0.9500 ?
C3B C4B . 1.401(11) ?
C4B C5B . 1.369(9) ?
C4B H4BA . 0.9500 ?
C5B C6B . 1.357(9) ?
C5B H5BA . 0.9500 ?
C6B C7B . 1.459(7) ?
C7B H7BA . 0.9500 ?
C8B C9B . 1.392(11) ?
C8B C13B . 1.393(9) ?
C9B C10B . 1.308(11) ?
C9B H9BA . 0.9500 ?
C10B C11B . 1.473(10) ?
C10B H10B . 0.9500 ?
C11B C12B . 1.394(8) ?
C11B C14B . 1.510(8) ?
C12B C13B . 1.395(7) ?
C12B H12B . 0.9500 ?
C13B H13B . 0.9500 ?
C14B H14D . 0.9800 ?
C14B H14E . 0.9800 ?
C14B H14F . 0.9800 ?
Cl1C C3C . 1.714(15) ?
S1C O2C . 1.438(9) ?
S1C N2C . 1.644(10) ?
S1C O1C . 1.687(11) ?
S1C C8C . 1.729(14) ?
N1C C7C . 1.286(10) ?
N1C N2C . 1.389(8) ?
N2C H1 . 0.9839 ?
N2C H2 . 0.9876 ?
C1C C2C . 1.327(13) ?
C1C C6C . 1.380(12) ?
C1C H1CA . 0.9500 ?
C2C C3C . 1.335(17) ?
C2C H2CA . 0.9500 ?
C3C C4C . 1.349(16) ?
C4C C5C . 1.410(14) ?
C4C H4CA . 0.9500 ?
C5C C6C . 1.471(15) ?
C5C H5CA . 0.9500 ?
C6C C7C . 1.468(12) ?
C7C H7CA . 0.9500 ?
C8C C13C . 1.394(14) ?
C8C C9C . 1.405(15) ?
C9C C10C . 1.511(16) ?
C9C H9CA . 0.9500 ?
C10C C11C . 1.266(15) ?
C10C H10C . 0.9500 ?
C11C C12C . 1.388(13) ?
C11C C14C . 1.485(13) ?
C12C C13C . 1.380(12) ?
C12C H12C . 0.9500 ?
C13C H13C . 0.9500 ?
C14C H14G . 0.9800 ?
C14C H14H . 0.9800 ?
C14C H14I . 0.9800 ?
O1W H1W1 . 0.8500 ?
O1W H2W1 . 0.8500 ?

loop_
_geom_hbond_atom_site_label_D
_geom_hbond_atom_site_label_H
_geom_hbond_atom_site_label_A
_geom_hbond_site_symmetry_A
_geom_hbond_distance_DH
_geom_hbond_distance_HA
_geom_hbond_distance_DA
_geom_hbond_angle_DHA
_geom_hbond_publ_flag
N2A H2NA O1B 2_666 0.8100 2.2000 3.003(4) 171.00 y
C10A H10A O2A 1_655 0.9500 2.4200 3.235(3) 144.00 y
C12B H12B O1A 1_655 0.9500 2.4800 3.233(6) 137.00 y
C9B H9BA O1B 2_776 0.9500 2.5500 3.369(9) 145.00 y

loop_
_geom_torsion_atom_site_label_1
_geom_torsion_atom_site_label_2
_geom_torsion_atom_site_label_3
_geom_torsion_atom_site_label_4
_geom_torsion_site_symmetry_1
_geom_torsion_site_symmetry_2
_geom_torsion_site_symmetry_3
_geom_torsion_site_symmetry_4
_geom_torsion
_geom_torsion_publ_flag
C7A N1A N2A S1A . . . . 157.97(16) ?
O2A S1A N2A N1A . . . . 51.52(17) ?
O1A S1A N2A N1A . . . . -179.42(15) ?
C8A S1A N2A N1A . . . . -64.33(17) ?
C6A C1A C2A C3A . . . . -0.7(4) ?
C1A C2A C3A C4A . . . . 0.2(4) ?
C1A C2A C3A Cl1A . . . . -179.37(18) ?
C2A C3A C4A C5A . . . . 0.4(4) ?
Cl1A C3A C4A C5A . . . . 179.92(18) ?
C3A C4A C5A C6A . . . . -0.4(3) ?
C2A C1A C6A C5A . . . . 0.7(3) ?
C2A C1A C6A C7A . . . . -179.3(2) ?
C4A C5A C6A C1A . . . . -0.2(3) ?
C4A C5A C6A C7A . . . . 179.8(2) ?
N2A N1A C7A C6A . . . . 176.81(18) ?
C1A C6A C7A N1A . . . . 174.9(2) ?
C5A C6A C7A N1A . . . . -5.1(3) ?
O2A S1A C8A C13A . . . . -22.24(19) ?
O1A S1A C8A C13A . . . . -154.88(16) ?
N2A S1A C8A C13A . . . . 93.47(17) ?
O2A S1A C8A C9A . . . . 157.01(15) ?
O1A S1A C8A C9A . . . . 24.38(19) ?
N2A S1A C8A C9A . . . . -87.28(17) ?
C13A C8A C9A C10A . . . . 1.8(3) ?
S1A C8A C9A C10A . . . . -177.46(16) ?
C8A C9A C10A C11A . . . . -0.1(3) ?
C9A C10A C11A C12A . . . . -1.9(3) ?
C9A C10A C11A C14A . . . . 176.6(2) ?
C10A C11A C12A C13A . . . . 2.1(3) ?
C14A C11A C12A C13A . . . . -176.3(2) ?
C11A C12A C13A C8A . . . . -0.5(3) ?
C9A C8A C13A C12A . . . . -1.5(3) ?
S1A C8A C13A C12A . . . . 177.69(16) ?
C7B N1B N2B S1B . . . . 159.7(4) ?
O1B S1B N2B N1B . . . . -176.3(3) ?
O2B S1B N2B N1B . . . . -50.7(4) ?
C8B S1B N2B N1B . . . . 67.5(4) ?
C6B C1B C2B C3B . . . . -0.8(9) ?
C1B C2B C3B C4B . . . . -0.5(11) ?
C1B C2B C3B Cl1B . . . . -178.8(5) ?
C2B C3B C4B C5B . . . . 0.4(12) ?
Cl1B C3B C4B C5B . . . . 178.5(6) ?
C3B C4B C5B C6B . . . . 1.2(11) ?
C4B C5B C6B C1B . . . . -2.5(10) ?
C4B C5B C6B C7B . . . . 177.3(6) ?
C2B C1B C6B C5B . . . . 2.2(9) ?
C2B C1B C6B C7B . . . . -177.5(5) ?
N2B N1B C7B C6B . . . . 177.1(4) ?
C5B C6B C7B N1B . . . . -178.6(6) ?
C1B C6B C7B N1B . . . . 1.2(8) ?
O1B S1B C8B C9B . . . . -38.3(8) ?
O2B S1B C8B C9B . . . . -161.5(6) ?
N2B S1B C8B C9B . . . . 79.2(7) ?
O1B S1B C8B C13B . . . . 145.1(6) ?
O2B S1B C8B C13B . . . . 21.9(8) ?
N2B S1B C8B C13B . . . . -97.4(6) ?
C13B C8B C9B C10B . . . . -9.9(11) ?
S1B C8B C9B C10B . . . . 173.4(6) ?
C8B C9B C10B C11B . . . . 9.7(11) ?
C9B C10B C11B C12B . . . . -4.4(9) ?
C9B C10B C11B C14B . . . . 174.9(6) ?
C10B C11B C12B C13B . . . . -0.5(8) ?
C14B C11B C12B C13B . . . . -179.8(5) ?
C9B C8B C13B C12B . . . . 4.5(9) ?
S1B C8B C13B C12B . . . . -178.8(5) ?
C11B C12B C13B C8B . . . . 0.3(8) ?
C7C N1C N2C S1C . . . . -172.5(7) ?
O2C S1C N2C N1C . . . . -56.5(7) ?
O1C S1C N2C N1C . . . . 172.3(5) ?
C8C S1C N2C N1C . . . . 58.8(8) ?
C6C C1C C2C C3C . . . . 2.8(16) ?
C1C C2C C3C C4C . . . . -2(2) ?
C1C C2C C3C Cl1C . . . . 175.5(9) ?
C2C C3C C4C C5C . . . . 0.9(19) ?
Cl1C C3C C4C C5C . . . . -176.4(9) ?
C3C C4C C5C C6C . . . . -1.3(16) ?
C2C C1C C6C C7C . . . . 177.6(9) ?
C2C C1C C6C C5C . . . . -3.3(14) ?
C4C C5C C6C C1C . . . . 2.5(15) ?
C4C C5C C6C C7C . . . . -178.3(9) ?
N2C N1C C7C C6C . . . . 179.9(7) ?
C1C C6C C7C N1C . . . . -5.5(14) ?
C5C C6C C7C N1C . . . . 175.4(9) ?
O2C S1C C8C C13C . . . . 22.1(12) ?
N2C S1C C8C C13C . . . . -91.8(10) ?
O1C S1C C8C C13C . . . . 163.3(9) ?
O2C S1C C8C C9C . . . . -152.4(8) ?
N2C S1C C8C C9C . . . . 93.7(10) ?
O1C S1C C8C C9C . . . . -11.2(11) ?
C13C C8C C9C C10C . . . . 9.1(15) ?
S1C C8C C9C C10C . . . . -176.4(8) ?
C8C C9C C10C C11C . . . . -12.8(15) ?
C9C C10C C11C C12C . . . . 9.3(16) ?
C9C C10C C11C C14C . . . . -169.5(9) ?
C10C C11C C12C C13C . . . . -1.6(15) ?
C14C C11C C12C C13C . . . . 177.2(9) ?
C11C C12C C13C C8C . . . . -1.7(14) ?
C9C C8C C13C C12C . . . . -2.9(15) ?
S1C C8C C13C C12C . . . . -177.1(8) ?
